data_4087659
loop_
_publ_author_name
'Zhang, Guangchao'
'Wang, Shaowu'
'Zhou, Shuangliu'
'Wei, Yun'
'Guo, Liping'
'Zhu, Xiancui'
'Zhang, Lijun'
'Gu, Xiaoxia'
'Mu, Xiaolong'

_publ_section_title
;
 Synthesis and Reactivity of Rare-Earth-Metal Monoalkyl Complexes
 Supported by Bidentate Indolyl Ligands and Their High Performance in
 Isoprene 1,4-cis Polymerization
;
_journal_issue 17
_journal_name_full Organometallics
_journal_page_first 4251
_journal_paper_doi 10.1021/acs.organomet.5b00467
_journal_volume 34
_journal_year 2015
_chemical_formula_sum 'C84 H94 Er2 N8'
_chemical_formula_weight 1550.19
_space_group_IT_number 14
_space_group_name_Hall '-P 2ybc'
_space_group_name_H-M_alt 'P 1 21/c 1'
_symmetry_cell_setting monoclinic
_symmetry_space_group_name_H-M 'P 1 21/c 1'
_atom_sites_solution_hydrogens geom
_atom_sites_solution_primary direct
_atom_sites_solution_secondary difmap
_audit_creation_method SHELXL-97
_cell_angle_alpha 90.00
_cell_angle_beta 90.2920(10)
_cell_angle_gamma 90.00
_cell_formula_units_Z 4
_cell_length_a 13.7561(10)
_cell_length_b 19.8131(14)
_cell_length_c 30.448(2)
_cell_measurement_reflns_used 9920
_cell_measurement_temperature 293(2)
_cell_measurement_theta_max 0.00
_cell_measurement_theta_min 0.00
_cell_volume 8298.5(10)
_computing_cell_refinement 'Bruker SMART'
_computing_data_collection 'Bruker SMART'
_computing_data_reduction 'Bruker SAINT'
_computing_molecular_graphics 'Bruker SHELXTL'
_computing_publication_material 'Bruker SHELXTL'
_computing_structure_refinement 'SHELXL-97 (Sheldrick, 1997)'
_computing_structure_solution 'SHELXS-97 (Sheldrick, 1990)'
_diffrn_ambient_temperature 293(2)
_diffrn_measured_fraction_theta_full 0.989
_diffrn_measured_fraction_theta_max 0.989
_diffrn_measurement_device_type 'CCD area detector'
_diffrn_measurement_method 'phi and omega scans'
_diffrn_radiation_monochromator graphite
_diffrn_radiation_source 'fine-focus sealed tube'
_diffrn_radiation_type MoK\a
_diffrn_radiation_wavelength 0.71073
_diffrn_reflns_av_R_equivalents 0.0635
_diffrn_reflns_av_sigmaI/netI 0.0823
_diffrn_reflns_limit_h_max 17
_diffrn_reflns_limit_h_min -16
_diffrn_reflns_limit_k_max 25
_diffrn_reflns_limit_k_min -23
_diffrn_reflns_limit_l_max 39
_diffrn_reflns_limit_l_min -39
_diffrn_reflns_number 70241
_diffrn_reflns_theta_full 27.64
_diffrn_reflns_theta_max 27.64
_diffrn_reflns_theta_min 1.48
_exptl_absorpt_coefficient_mu 2.052
_exptl_absorpt_correction_T_max 0.7908
_exptl_absorpt_correction_T_min 0.7483
_exptl_absorpt_correction_type multi-scan
_exptl_crystal_colour colorless
_exptl_crystal_density_diffrn 1.241
_exptl_crystal_density_method 'not measured'
_exptl_crystal_description block
_exptl_crystal_F_000 3160
_exptl_crystal_size_max 0.15
_exptl_crystal_size_mid 0.13
_exptl_crystal_size_min 0.12
_platon_squeeze_details
;
;
_refine_diff_density_max 1.308
_refine_diff_density_min -1.366
_refine_diff_density_rms 0.105
_refine_ls_extinction_method none
_refine_ls_goodness_of_fit_ref 0.947
_refine_ls_hydrogen_treatment mixed
_refine_ls_matrix_type full
_refine_ls_number_parameters 863
_refine_ls_number_reflns 19128
_refine_ls_number_restraints 0
_refine_ls_restrained_S_all 0.947
_refine_ls_R_factor_all 0.0956
_refine_ls_R_factor_gt 0.0459
_refine_ls_shift/su_max 0.001
_refine_ls_shift/su_mean 0.000
_refine_ls_structure_factor_coef Fsqd
_refine_ls_weighting_details 'calc w=1/[\s^2^(Fo^2^)+(0.0460P)^2^+0.0000P] where P=(Fo^2^+2Fc^2^)/3'
_refine_ls_weighting_scheme calc
_refine_ls_wR_factor_gt 0.0914
_refine_ls_wR_factor_ref 0.1026
_reflns_number_gt 11172
_reflns_number_total 19128
_reflns_threshold_expression >2sigma(I)
_cod_data_source_file om5b00467_si_002.cif
_cod_data_source_block 141230a-Er
_cod_depositor_comments
;
The following automatic conversions were performed:

data item '_symmetry_cell_setting' value 'Monoclinic' was changed to
'monoclinic' in accordance with the
/home/saulius/struct/COD-crude-data/automatic-downloads/DataCite-retrospective/ACS/depositions/lib/dictionaries/cif_core.dic
dictionary named 'cif_core.dic' version 2.4.2 last updated on
2011-04-26.

Automatic conversion script
Id: cif_fix_values 6909 2019-04-08 15:41:33Z antanas 
;
_cod_original_cell_volume 8298.6(10)
_cod_original_sg_symbol_H-M P2(1)/c
_cod_database_code 4087659

loop_
_symmetry_equiv_pos_as_xyz
'x, y, z'
'-x, y+1/2, -z+1/2'
'-x, -y, -z'
'x, -y-1/2, z-1/2'

loop_
_atom_site_label
_atom_site_type_symbol
_atom_site_fract_x
_atom_site_fract_y
_atom_site_fract_z
_atom_site_U_iso_or_equiv
_atom_site_adp_type
_atom_site_occupancy
_atom_site_symmetry_multiplicity
_atom_site_calc_flag
_atom_site_refinement_flags
Er1 Er 0.080050(16) 0.519248(10) 0.196496(7) 0.03736(7) Uani 1 1 d .
Er2 Er 0.225169(16) 0.637784(11) 0.345984(7) 0.04192(7) Uani 1 1 d .
C41 C 0.4570(6) 0.5363(4) 0.1282(3) 0.115(3) Uani 1 1 d .
H41A H 0.4866 0.5212 0.1014 0.172 Uiso 1 1 calc R
H41B H 0.5004 0.5281 0.1524 0.172 Uiso 1 1 calc R
H41C H 0.4435 0.5837 0.1262 0.172 Uiso 1 1 calc R
N7 N 0.3782(3) 0.6214(2) 0.33170(13) 0.0444(10) Uani 1 1 d .
N3 N 0.1197(3) 0.62425(18) 0.22819(12) 0.0373(9) Uani 1 1 d .
C4 C -0.0547(5) 0.3298(3) 0.06110(17) 0.0683(18) Uani 1 1 d .
H4 H -0.1096 0.3154 0.0459 0.082 Uiso 1 1 calc R
C29 C 0.1089(3) 0.6612(2) 0.26607(15) 0.0370(11) Uani 1 1 d .
C71 C 0.1697(4) 0.4916(2) 0.28323(15) 0.0411(12) Uani 1 1 d .
N4 N 0.1773(3) 0.56634(19) 0.14992(12) 0.0442(10) Uani 1 1 d .
N8 N 0.2288(3) 0.53734(19) 0.30436(12) 0.0410(10) Uani 1 1 d .
C26 C 0.1112(4) 0.7519(3) 0.33551(19) 0.0599(16) Uani 1 1 d .
H26 H 0.1110 0.7820 0.3589 0.072 Uiso 1 1 calc R
C50 C 0.3024(4) 0.7539(3) 0.42533(19) 0.0554(14) Uani 1 1 d .
C70 C 0.0712(4) 0.4779(3) 0.29006(16) 0.0499(13) Uani 1 1 d .
H70 H 0.0363 0.5017 0.3111 0.060 Uiso 1 1 calc R
C74 C 0.5067(4) 0.6408(3) 0.38739(19) 0.0541(14) Uani 1 1 d .
N6 N 0.1548(3) 0.5753(2) 0.40832(13) 0.0465(10) Uani 1 1 d .
N2 N -0.0928(3) 0.5504(2) 0.19328(13) 0.0444(10) Uani 1 1 d .
C8 C 0.0226(4) 0.4043(2) 0.11380(15) 0.0461(13) Uani 1 1 d .
C28 C 0.0407(4) 0.6539(3) 0.29935(16) 0.0484(13) Uani 1 1 d .
H28 H -0.0052 0.6195 0.2984 0.058 Uiso 1 1 calc R
C64 C 0.3194(4) 0.5272(2) 0.28637(16) 0.0437(12) Uani 1 1 d .
C23 C 0.2313(4) 0.7093(2) 0.22827(16) 0.0462(13) Uani 1 1 d .
H23 H 0.2817 0.7373 0.2193 0.055 Uiso 1 1 calc R
C10 C -0.1421(4) 0.5971(3) 0.22202(17) 0.0508(14) Uani 1 1 d .
C3 C -0.0620(4) 0.3840(2) 0.09088(16) 0.0461(13) Uani 1 1 d .
C65 C 0.3187(4) 0.4784(3) 0.25398(16) 0.0504(13) Uani 1 1 d .
H65 H 0.3714 0.4645 0.2372 0.060 Uiso 1 1 calc R
C22 C 0.1948(3) 0.6546(2) 0.20589(15) 0.0379(11) Uani 1 1 d .
C67 C 0.1753(4) 0.4045(2) 0.22651(17) 0.0502(14) Uani 1 1 d .
H67 H 0.2092 0.3804 0.2054 0.060 Uiso 1 1 calc R
C1 C -0.0965(4) 0.4674(2) 0.13736(16) 0.0438(12) Uani 1 1 d .
N1 N 0.0015(3) 0.45583(19) 0.14261(13) 0.0457(10) Uani 1 1 d .
C9 C -0.1408(4) 0.5168(3) 0.16393(17) 0.0494(13) Uani 1 1 d .
H9 H -0.2068 0.5254 0.1602 0.059 Uiso 1 1 calc R
C24 C 0.1784(3) 0.7148(2) 0.26692(16) 0.0411(12) Uani 1 1 d .
C73 C 0.4622(3) 0.6583(3) 0.34665(18) 0.0482(13) Uani 1 1 d .
C66 C 0.2236(4) 0.4542(2) 0.25127(15) 0.0423(12) Uani 1 1 d .
C11 C -0.2025(4) 0.5726(3) 0.2560(2) 0.0623(16) Uani 1 1 d .
C57 C 0.1401(4) 0.4529(3) 0.40137(17) 0.0556(14) Uani 1 1 d .
C37 C 0.0525(4) 0.6024(3) 0.07581(18) 0.0609(16) Uani 1 1 d .
H37 H 0.0336 0.6015 0.1068 0.073 Uiso 1 1 calc R
C2 C -0.1379(4) 0.4248(3) 0.10636(16) 0.0550(15) Uani 1 1 d .
H2 H -0.2027 0.4235 0.0976 0.066 Uiso 1 1 calc R
C68 C 0.0780(5) 0.3912(3) 0.23324(18) 0.0583(15) Uani 1 1 d .
H68 H 0.0470 0.3579 0.2168 0.070 Uiso 1 1 calc R
C43 C 0.2190(4) 0.6679(3) 0.44847(18) 0.0524(14) Uani 1 1 d .
C32 C 0.2891(5) 0.5107(3) 0.09901(19) 0.0612(15) Uani 1 1 d .
N5 N 0.2595(3) 0.6946(2) 0.41117(14) 0.0505(11) Uani 1 1 d .
C51 C 0.1678(4) 0.6064(3) 0.44540(17) 0.0549(14) Uani 1 1 d .
H51 H 0.1424 0.5875 0.4708 0.066 Uiso 1 1 calc R
C15 C -0.1258(4) 0.6667(3) 0.21592(19) 0.0556(15) Uani 1 1 d .
C19 C -0.2313(5) 0.5000(3) 0.2595(2) 0.0754(19) Uani 1 1 d .
H19 H -0.1890 0.4738 0.2401 0.091 Uiso 1 1 calc R
C59 C 0.2490(4) 0.4469(3) 0.39842(18) 0.0617(16) Uani 1 1 d .
H59 H 0.2735 0.4897 0.3868 0.074 Uiso 1 1 calc R
C52 C 0.0947(4) 0.5152(3) 0.40866(16) 0.0502(13) Uani 1 1 d .
C27 C 0.0432(4) 0.7000(3) 0.33436(17) 0.0570(15) Uani 1 1 d .
H27 H -0.0013 0.6957 0.3571 0.068 Uiso 1 1 calc R
C16 C -0.0749(4) 0.6920(3) 0.17470(18) 0.0597(16) Uani 1 1 d .
H16 H -0.0284 0.6573 0.1655 0.072 Uiso 1 1 calc R
C45 C 0.2891(4) 0.7628(3) 0.4713(2) 0.0618(16) Uani 1 1 d .
C5 C 0.0309(6) 0.2989(3) 0.0545(2) 0.0756(19) Uani 1 1 d .
H5 H 0.0352 0.2631 0.0349 0.091 Uiso 1 1 calc R
C80 C 0.4607(4) 0.7286(3) 0.2765(2) 0.0633(16) Uani 1 1 d .
H80 H 0.3979 0.7058 0.2732 0.076 Uiso 1 1 calc R
C78 C 0.5001(4) 0.7107(3) 0.32122(19) 0.0530(14) Uani 1 1 d .
C75 C 0.5842(4) 0.6785(4) 0.4015(2) 0.0747(19) Uani 1 1 d .
H75 H 0.6137 0.6677 0.4281 0.090 Uiso 1 1 calc R
C30 C 0.2255(4) 0.6287(2) 0.16242(16) 0.0523(14) Uani 1 1 d .
H30A H 0.2119 0.6628 0.1403 0.063 Uiso 1 1 calc R
H30B H 0.2951 0.6213 0.1629 0.063 Uiso 1 1 calc R
C49 C 0.3527(4) 0.8003(3) 0.4005(2) 0.0678(17) Uani 1 1 d .
H49 H 0.3621 0.7933 0.3706 0.081 Uiso 1 1 calc R
C72 C 0.4044(4) 0.5672(3) 0.30234(19) 0.0644(16) Uani 1 1 d .
H72A H 0.4491 0.5371 0.3174 0.077 Uiso 1 1 calc R
H72B H 0.4380 0.5859 0.2772 0.077 Uiso 1 1 calc R
C83 C 0.4761(4) 0.5820(3) 0.41463(19) 0.0659(17) Uani 1 1 d .
H83 H 0.4132 0.5666 0.4032 0.079 Uiso 1 1 calc R
C13 C -0.2161(5) 0.6881(4) 0.2808(3) 0.082(2) Uani 1 1 d .
H13 H -0.2383 0.7186 0.3017 0.098 Uiso 1 1 calc R
C25 C 0.1782(4) 0.7596(3) 0.30300(18) 0.0564(15) Uani 1 1 d .
H25 H 0.2237 0.7943 0.3046 0.068 Uiso 1 1 calc R
C14 C -0.1635(5) 0.7106(3) 0.2468(2) 0.0724(18) Uani 1 1 d .
H14 H -0.1522 0.7567 0.2439 0.087 Uiso 1 1 calc R
C69 C 0.0259(4) 0.4277(3) 0.26466(18) 0.0602(16) Uani 1 1 d .
H69 H -0.0397 0.4185 0.2688 0.072 Uiso 1 1 calc R
C53 C -0.0050(4) 0.5211(3) 0.41509(18) 0.0569(14) Uani 1 1 d .
C39 C 0.0739(5) 0.6764(3) 0.0633(2) 0.081(2) Uani 1 1 d .
H39A H 0.1178 0.6957 0.0845 0.122 Uiso 1 1 calc R
H39B H 0.0143 0.7016 0.0630 0.122 Uiso 1 1 calc R
H39C H 0.1028 0.6779 0.0347 0.122 Uiso 1 1 calc R
C56 C 0.0826(5) 0.3957(3) 0.3999(2) 0.0717(18) Uani 1 1 d .
H56 H 0.1108 0.3537 0.3949 0.086 Uiso 1 1 calc R
C35 C 0.1657(6) 0.5359(3) 0.02929(19) 0.077(2) Uani 1 1 d .
H35 H 0.1253 0.5451 0.0055 0.092 Uiso 1 1 calc R
C61 C -0.0553(4) 0.5863(3) 0.42635(19) 0.0620(16) Uani 1 1 d .
H61 H -0.0085 0.6231 0.4224 0.074 Uiso 1 1 calc R
C44 C 0.2356(4) 0.7076(3) 0.48547(18) 0.0638(17) Uani 1 1 d .
H44 H 0.2149 0.6989 0.5140 0.077 Uiso 1 1 calc R
C17 C -0.0183(5) 0.7586(3) 0.1817(2) 0.081(2) Uani 1 1 d .
H17A H 0.0162 0.7699 0.1554 0.121 Uiso 1 1 calc R
H17B H 0.0272 0.7531 0.2055 0.121 Uiso 1 1 calc R
H17C H -0.0630 0.7941 0.1887 0.121 Uiso 1 1 calc R
C31 C 0.2034(4) 0.5447(3) 0.10646(15) 0.0482(13) Uani 1 1 d .
C12 C -0.2374(4) 0.6215(4) 0.2854(2) 0.078(2) Uani 1 1 d .
H12 H -0.2764 0.6079 0.3086 0.093 Uiso 1 1 calc R
C42 C 0.3857(5) 0.4219(3) 0.1411(3) 0.101(2) Uani 1 1 d .
H42A H 0.4060 0.4034 0.1135 0.152 Uiso 1 1 calc R
H42B H 0.3286 0.3986 0.1510 0.152 Uiso 1 1 calc R
H42C H 0.4369 0.4165 0.1624 0.152 Uiso 1 1 calc R
C77 C 0.5797(4) 0.7479(3) 0.3368(2) 0.0679(17) Uani 1 1 d .
H77 H 0.6053 0.7829 0.3202 0.081 Uiso 1 1 calc R
C54 C -0.0596(5) 0.4613(3) 0.4136(2) 0.0728(18) Uani 1 1 d .
H54 H -0.1264 0.4629 0.4180 0.087 Uiso 1 1 calc R
C55 C -0.0153(6) 0.4007(4) 0.4056(2) 0.082(2) Uani 1 1 d .
H55 H -0.0530 0.3619 0.4041 0.098 Uiso 1 1 calc R
C76 C 0.6201(4) 0.7319(4) 0.3775(2) 0.077(2) Uani 1 1 d .
H76 H 0.6715 0.7574 0.3886 0.093 Uiso 1 1 calc R
C36 C 0.1409(4) 0.5598(3) 0.07094(17) 0.0529(14) Uani 1 1 d .
C7 C 0.1092(5) 0.3726(3) 0.10608(19) 0.0668(17) Uani 1 1 d .
H7 H 0.1654 0.3863 0.1206 0.080 Uiso 1 1 calc R
C6 C 0.1118(5) 0.3207(3) 0.0769(2) 0.0774(19) Uani 1 1 d .
H6 H 0.1708 0.2992 0.0720 0.093 Uiso 1 1 calc R
C79 C 0.4422(5) 0.8050(3) 0.2701(2) 0.093(2) Uani 1 1 d .
H79A H 0.4024 0.8214 0.2936 0.140 Uiso 1 1 calc R
H79B H 0.4096 0.8123 0.2426 0.140 Uiso 1 1 calc R
H79C H 0.5032 0.8286 0.2702 0.140 Uiso 1 1 calc R
C48 C 0.3885(4) 0.8571(3) 0.4208(3) 0.089(2) Uani 1 1 d .
H48 H 0.4232 0.8884 0.4043 0.107 Uiso 1 1 calc R
C40 C 0.3624(5) 0.4978(3) 0.1354(2) 0.082(2) Uani 1 1 d .
H40 H 0.3341 0.5140 0.1630 0.098 Uiso 1 1 calc R
C20 C -0.2213(6) 0.4710(4) 0.3064(3) 0.115(3) Uani 1 1 d .
H20A H -0.1578 0.4810 0.3178 0.173 Uiso 1 1 calc R
H20B H -0.2304 0.4229 0.3055 0.173 Uiso 1 1 calc R
H20C H -0.2697 0.4909 0.3249 0.173 Uiso 1 1 calc R
C33 C 0.3122(5) 0.4884(3) 0.0573(2) 0.080(2) Uani 1 1 d .
H33 H 0.3707 0.4661 0.0527 0.096 Uiso 1 1 calc R
C63 C -0.0869(6) 0.5865(4) 0.4744(2) 0.108(3) Uani 1 1 d .
H63A H -0.1248 0.5469 0.4802 0.162 Uiso 1 1 calc R
H63B H -0.1253 0.6260 0.4800 0.162 Uiso 1 1 calc R
H63C H -0.0305 0.5868 0.4930 0.162 Uiso 1 1 calc R
C18 C -0.1513(5) 0.6997(3) 0.1381(2) 0.090(2) Uani 1 1 d .
H18A H -0.1834 0.6573 0.1334 0.134 Uiso 1 1 calc R
H18B H -0.1200 0.7136 0.1115 0.134 Uiso 1 1 calc R
H18C H -0.1982 0.7331 0.1465 0.134 Uiso 1 1 calc R
C34 C 0.2499(6) 0.4987(3) 0.0230(2) 0.089(2) Uani 1 1 d .
H34 H 0.2639 0.4808 -0.0045 0.107 Uiso 1 1 calc R
C62 C -0.1423(4) 0.6000(4) 0.3962(2) 0.098(2) Uani 1 1 d .
H62A H -0.1211 0.6012 0.3663 0.147 Uiso 1 1 calc R
H62B H -0.1709 0.6426 0.4038 0.147 Uiso 1 1 calc R
H62C H -0.1896 0.5648 0.3997 0.147 Uiso 1 1 calc R
C84 C 0.4621(5) 0.5992(4) 0.4629(2) 0.089(2) Uani 1 1 d .
H84A H 0.5238 0.6104 0.4759 0.133 Uiso 1 1 calc R
H84B H 0.4349 0.5609 0.4779 0.133 Uiso 1 1 calc R
H84C H 0.4188 0.6369 0.4655 0.133 Uiso 1 1 calc R
C81 C 0.5265(5) 0.7032(4) 0.2390(2) 0.100(2) Uani 1 1 d .
H81A H 0.5826 0.7319 0.2368 0.150 Uiso 1 1 calc R
H81B H 0.4910 0.7042 0.2118 0.150 Uiso 1 1 calc R
H81C H 0.5469 0.6579 0.2452 0.150 Uiso 1 1 calc R
C38 C -0.0340(5) 0.5774(3) 0.0486(2) 0.084(2) Uani 1 1 d .
H38A H -0.0206 0.5835 0.0179 0.126 Uiso 1 1 calc R
H38B H -0.0910 0.6027 0.0563 0.126 Uiso 1 1 calc R
H38C H -0.0448 0.5304 0.0544 0.126 Uiso 1 1 calc R
C82 C 0.5484(5) 0.5222(3) 0.4106(2) 0.100(2) Uani 1 1 d .
H82A H 0.5595 0.5126 0.3801 0.151 Uiso 1 1 calc R
H82B H 0.5216 0.4830 0.4246 0.151 Uiso 1 1 calc R
H82C H 0.6088 0.5339 0.4245 0.151 Uiso 1 1 calc R
C46 C 0.3268(5) 0.8225(4) 0.4910(3) 0.093(3) Uani 1 1 d .
H46 H 0.3196 0.8302 0.5209 0.111 Uiso 1 1 calc R
C21 C -0.3369(5) 0.4908(4) 0.2434(3) 0.123(3) Uani 1 1 d .
H21A H -0.3804 0.5119 0.2638 0.184 Uiso 1 1 calc R
H21B H -0.3515 0.4436 0.2414 0.184 Uiso 1 1 calc R
H21C H -0.3444 0.5113 0.2150 0.184 Uiso 1 1 calc R
C47 C 0.3743(5) 0.8687(4) 0.4648(3) 0.096(3) Uani 1 1 d .
H47 H 0.3972 0.9085 0.4772 0.116 Uiso 1 1 calc R
C58 C 0.2842(5) 0.3910(3) 0.3678(2) 0.083(2) Uani 1 1 d .
H58A H 0.2671 0.3478 0.3799 0.125 Uiso 1 1 calc R
H58B H 0.3535 0.3939 0.3648 0.125 Uiso 1 1 calc R
H58C H 0.2540 0.3962 0.3395 0.125 Uiso 1 1 calc R
C60 C 0.2937(5) 0.4373(4) 0.4443(2) 0.086(2) Uani 1 1 d .
H60A H 0.2751 0.4744 0.4628 0.129 Uiso 1 1 calc R
H60B H 0.3632 0.4359 0.4421 0.129 Uiso 1 1 calc R
H60C H 0.2706 0.3958 0.4568 0.129 Uiso 1 1 calc R

loop_
_atom_site_aniso_label
_atom_site_aniso_U_11
_atom_site_aniso_U_22
_atom_site_aniso_U_33
_atom_site_aniso_U_23
_atom_site_aniso_U_13
_atom_site_aniso_U_12
Er1 0.04385(14) 0.03285(12) 0.03533(12) -0.00024(10) -0.00524(9) -0.00262(10)
Er2 0.03864(13) 0.04647(14) 0.04060(13) -0.00702(11) -0.00327(10) 0.00582(11)
C41 0.099(6) 0.116(7) 0.129(7) -0.001(6) 0.017(5) -0.019(5)
N7 0.033(2) 0.052(3) 0.047(3) -0.013(2) -0.0023(19) 0.0050(19)
N3 0.040(2) 0.037(2) 0.035(2) -0.0019(17) -0.0042(18) 0.0012(18)
C4 0.101(5) 0.065(4) 0.038(3) -0.003(3) -0.013(3) -0.038(4)
C29 0.037(3) 0.040(3) 0.034(3) -0.003(2) -0.006(2) 0.008(2)
C71 0.051(3) 0.035(3) 0.037(3) 0.006(2) -0.010(2) 0.001(2)
N4 0.060(3) 0.037(2) 0.036(2) 0.0027(18) 0.000(2) -0.004(2)
N8 0.044(2) 0.047(2) 0.032(2) -0.0013(18) -0.0042(19) 0.0062(19)
C26 0.071(4) 0.049(3) 0.059(4) -0.020(3) -0.020(3) 0.020(3)
C50 0.042(3) 0.060(4) 0.064(4) -0.015(3) -0.004(3) 0.009(3)
C70 0.056(3) 0.051(3) 0.043(3) 0.006(3) -0.002(3) -0.003(3)
C74 0.035(3) 0.063(4) 0.065(4) -0.014(3) -0.010(3) 0.003(3)
N6 0.048(3) 0.053(3) 0.039(2) -0.005(2) 0.000(2) 0.006(2)
N2 0.044(2) 0.043(2) 0.046(3) -0.002(2) -0.003(2) 0.001(2)
C8 0.069(4) 0.038(3) 0.032(3) 0.003(2) -0.007(3) -0.011(3)
C28 0.047(3) 0.056(3) 0.042(3) -0.006(3) -0.003(3) 0.007(3)
C64 0.039(3) 0.046(3) 0.046(3) -0.006(2) -0.005(2) 0.006(2)
C23 0.050(3) 0.042(3) 0.047(3) 0.001(2) -0.007(3) -0.012(2)
C10 0.043(3) 0.061(4) 0.049(3) -0.008(3) -0.008(3) 0.006(3)
C3 0.064(4) 0.037(3) 0.037(3) 0.002(2) -0.006(3) -0.016(3)
C65 0.050(3) 0.053(3) 0.048(3) -0.011(3) 0.000(3) 0.016(3)
C22 0.039(3) 0.040(3) 0.035(3) -0.001(2) -0.002(2) 0.000(2)
C67 0.070(4) 0.034(3) 0.046(3) -0.001(2) -0.010(3) 0.003(3)
C1 0.047(3) 0.041(3) 0.044(3) 0.001(2) -0.008(2) -0.007(2)
N1 0.052(3) 0.042(2) 0.044(2) -0.007(2) -0.011(2) -0.005(2)
C9 0.040(3) 0.055(3) 0.053(3) 0.003(3) -0.010(3) -0.002(3)
C24 0.048(3) 0.027(2) 0.048(3) -0.007(2) -0.008(2) 0.000(2)
C73 0.032(3) 0.054(3) 0.058(3) -0.014(3) -0.002(3) 0.009(2)
C66 0.050(3) 0.040(3) 0.037(3) -0.003(2) -0.006(2) 0.006(2)
C11 0.044(3) 0.082(4) 0.061(4) -0.007(3) -0.006(3) 0.010(3)
C57 0.064(4) 0.060(4) 0.042(3) -0.001(3) -0.004(3) 0.000(3)
C37 0.076(4) 0.066(4) 0.040(3) 0.009(3) -0.006(3) -0.011(3)
C2 0.058(4) 0.063(4) 0.043(3) 0.004(3) -0.013(3) -0.021(3)
C68 0.082(5) 0.041(3) 0.051(4) 0.004(3) -0.016(3) -0.010(3)
C43 0.051(3) 0.062(4) 0.044(3) -0.017(3) -0.005(3) 0.013(3)
C32 0.081(4) 0.054(4) 0.049(4) -0.003(3) 0.014(3) 0.005(3)
N5 0.047(3) 0.059(3) 0.046(3) -0.015(2) -0.006(2) 0.006(2)
C51 0.061(4) 0.063(4) 0.040(3) 0.005(3) -0.003(3) 0.006(3)
C15 0.049(3) 0.046(3) 0.072(4) -0.011(3) -0.023(3) 0.015(3)
C19 0.060(4) 0.083(5) 0.083(5) 0.008(4) 0.016(4) -0.013(3)
C59 0.074(4) 0.052(3) 0.059(4) 0.011(3) 0.008(3) 0.009(3)
C52 0.057(4) 0.054(3) 0.039(3) -0.001(3) -0.004(3) -0.003(3)
C27 0.050(3) 0.080(4) 0.040(3) -0.011(3) 0.001(3) 0.024(3)
C16 0.074(4) 0.043(3) 0.063(4) 0.000(3) -0.014(3) 0.009(3)
C45 0.049(4) 0.067(4) 0.069(4) -0.024(3) -0.008(3) 0.004(3)
C5 0.115(6) 0.056(4) 0.055(4) -0.011(3) 0.003(4) -0.003(4)
C80 0.048(3) 0.068(4) 0.073(4) 0.005(3) -0.009(3) -0.008(3)
C78 0.037(3) 0.056(3) 0.066(4) -0.013(3) -0.002(3) 0.005(3)
C75 0.061(4) 0.096(5) 0.068(4) -0.006(4) -0.020(3) -0.001(4)
C30 0.065(4) 0.046(3) 0.046(3) -0.004(3) 0.000(3) -0.012(3)
C49 0.053(4) 0.069(4) 0.082(5) -0.026(4) 0.008(3) -0.003(3)
C72 0.046(3) 0.073(4) 0.075(4) -0.026(3) -0.002(3) 0.003(3)
C83 0.047(4) 0.086(5) 0.065(4) -0.003(4) -0.016(3) 0.003(3)
C13 0.064(5) 0.087(5) 0.095(6) -0.029(5) 0.007(4) 0.019(4)
C25 0.070(4) 0.045(3) 0.054(4) -0.012(3) -0.010(3) 0.004(3)
C14 0.066(4) 0.060(4) 0.091(5) -0.018(4) -0.012(4) 0.016(3)
C69 0.061(4) 0.061(4) 0.058(4) 0.018(3) -0.010(3) -0.016(3)
C53 0.053(4) 0.066(4) 0.052(3) 0.004(3) 0.003(3) -0.003(3)
C39 0.100(5) 0.064(4) 0.080(5) 0.003(4) -0.018(4) -0.007(4)
C56 0.075(5) 0.063(4) 0.077(5) -0.014(3) 0.004(4) -0.002(4)
C35 0.130(6) 0.061(4) 0.039(3) -0.001(3) -0.003(4) -0.011(4)
C61 0.052(4) 0.069(4) 0.065(4) 0.000(3) 0.009(3) 0.008(3)
C44 0.068(4) 0.079(4) 0.044(3) -0.020(3) -0.015(3) 0.015(3)
C17 0.100(5) 0.049(4) 0.092(5) 0.009(3) -0.013(4) 0.005(4)
C31 0.070(4) 0.047(3) 0.028(3) 0.001(2) 0.011(3) -0.007(3)
C12 0.049(4) 0.117(6) 0.067(4) -0.006(4) 0.016(3) 0.012(4)
C42 0.085(5) 0.102(6) 0.117(6) 0.013(5) 0.026(5) 0.033(4)
C77 0.050(4) 0.073(4) 0.081(5) -0.014(4) -0.006(3) 0.001(3)
C54 0.062(4) 0.078(5) 0.078(5) -0.001(4) 0.004(3) -0.008(4)
C55 0.096(6) 0.071(5) 0.078(5) -0.010(4) 0.001(4) -0.024(4)
C76 0.046(4) 0.098(5) 0.089(5) -0.030(4) -0.009(4) -0.012(4)
C36 0.078(4) 0.044(3) 0.036(3) 0.001(2) 0.001(3) -0.010(3)
C7 0.070(4) 0.063(4) 0.067(4) -0.021(3) -0.018(3) 0.013(3)
C6 0.100(5) 0.065(4) 0.066(4) -0.016(3) -0.018(4) 0.019(4)
C79 0.090(5) 0.083(5) 0.106(6) 0.011(4) -0.009(4) -0.005(4)
C48 0.053(4) 0.077(5) 0.138(7) -0.032(5) 0.010(4) -0.007(4)
C40 0.078(5) 0.073(5) 0.094(5) 0.007(4) 0.013(4) 0.022(4)
C20 0.131(7) 0.116(7) 0.100(6) 0.006(5) 0.040(5) -0.015(5)
C33 0.097(5) 0.075(5) 0.067(5) -0.004(4) 0.028(4) 0.022(4)
C63 0.129(7) 0.117(6) 0.077(5) -0.002(5) 0.045(5) 0.025(5)
C18 0.111(6) 0.075(5) 0.082(5) 0.001(4) -0.035(4) 0.010(4)
C34 0.143(7) 0.067(5) 0.057(5) -0.019(4) 0.039(5) -0.006(5)
C62 0.061(4) 0.114(6) 0.119(6) 0.013(5) -0.005(4) 0.006(4)
C84 0.081(5) 0.126(6) 0.060(4) 0.002(4) -0.008(4) 0.012(4)
C81 0.092(5) 0.147(7) 0.060(4) -0.008(5) 0.002(4) 0.002(5)
C38 0.093(5) 0.090(5) 0.070(4) 0.020(4) -0.021(4) -0.015(4)
C82 0.104(6) 0.083(5) 0.114(6) -0.004(5) 0.006(5) 0.018(5)
C46 0.071(5) 0.108(6) 0.099(6) -0.064(5) -0.015(4) 0.022(4)
C21 0.074(5) 0.127(7) 0.169(9) -0.010(6) 0.009(5) -0.028(5)
C47 0.062(5) 0.095(6) 0.132(8) -0.052(6) -0.002(5) -0.007(4)
C58 0.102(5) 0.078(5) 0.071(5) -0.001(4) -0.003(4) 0.032(4)
C60 0.078(5) 0.109(6) 0.070(5) 0.009(4) -0.013(4) 0.012(4)

loop_
_atom_type_symbol
_atom_type_description
_atom_type_scat_dispersion_real
_atom_type_scat_dispersion_imag
_atom_type_scat_source
C C 0.0033 0.0016 'International Tables Vol C Tables 4.2.6.8 and 6.1.1.4'
H H 0.0000 0.0000 'International Tables Vol C Tables 4.2.6.8 and 6.1.1.4'
N N 0.0061 0.0033 'International Tables Vol C Tables 4.2.6.8 and 6.1.1.4'
Er Er -0.2586 4.9576 'International Tables Vol C Tables 4.2.6.8 and 6.1.1.4'

loop_
_geom_angle_atom_site_label_1
_geom_angle_atom_site_label_2
_geom_angle_atom_site_label_3
_geom_angle
N4 Er1 N1 93.28(14)
N4 Er1 N3 75.25(14)
N1 Er1 N3 150.54(13)
N4 Er1 N2 117.79(14)
N1 Er1 N2 70.25(14)
N3 Er1 N2 90.91(13)
N4 Er1 C68 131.76(17)
N1 Er1 C68 77.58(15)
N3 Er1 C68 130.20(14)
N2 Er1 C68 103.54(16)
N4 Er1 C67 106.04(16)
N1 Er1 C67 90.39(14)
N3 Er1 C67 118.71(13)
N2 Er1 C67 132.35(15)
C68 Er1 C67 28.81(15)
N4 Er1 C69 155.93(16)
N1 Er1 C69 92.71(15)
N3 Er1 C69 108.88(15)
N2 Er1 C69 86.14(15)
C68 Er1 C69 28.72(15)
C67 Er1 C69 50.62(17)
N4 Er1 C66 98.50(15)
N1 Er1 C66 118.71(14)
N3 Er1 C66 90.10(13)
N2 Er1 C66 142.66(14)
C68 Er1 C66 50.63(15)
C67 Er1 C66 28.66(13)
C69 Er1 C66 58.42(15)
N4 Er1 C71 114.06(14)
N1 Er1 C71 135.96(13)
N3 Er1 C71 72.74(12)
N2 Er1 C71 118.72(14)
C68 Er1 C71 58.40(14)
C67 Er1 C71 50.29(14)
C69 Er1 C71 48.99(14)
C66 Er1 C71 28.37(13)
N4 Er1 C70 140.89(14)
N1 Er1 C70 120.44(14)
N3 Er1 C70 82.00(13)
N2 Er1 C70 93.62(14)
C68 Er1 C70 50.19(15)
C67 Er1 C70 58.64(15)
C69 Er1 C70 27.83(14)
C66 Er1 C70 49.65(14)
C71 Er1 C70 27.30(13)
N7 Er2 N5 92.87(14)
N7 Er2 N8 75.16(14)
N5 Er2 N8 149.40(14)
N7 Er2 N6 117.57(14)
N5 Er2 N6 70.47(15)
N8 Er2 N6 89.98(13)
N7 Er2 C26 130.25(18)
N5 Er2 C26 79.37(15)
N8 Er2 C26 129.82(14)
N6 Er2 C26 105.91(17)
N7 Er2 C27 154.41(16)
N5 Er2 C27 94.13(14)
N8 Er2 C27 108.88(15)
N6 Er2 C27 87.94(15)
C26 Er2 C27 28.86(15)
N7 Er2 C25 104.72(16)
N5 Er2 C25 91.53(15)
N8 Er2 C25 118.56(14)
N6 Er2 C25 134.15(15)
C26 Er2 C25 28.25(15)
C27 Er2 C25 50.53(17)
N7 Er2 C28 139.33(14)
N5 Er2 C28 122.26(14)
N8 Er2 C28 81.50(13)
N6 Er2 C28 94.91(14)
C26 Er2 C28 50.52(15)
C27 Er2 C28 28.27(14)
C25 Er2 C28 58.91(15)
N7 Er2 C24 97.03(15)
N5 Er2 C24 119.55(14)
N8 Er2 C24 90.18(12)
N6 Er2 C24 144.16(13)
C26 Er2 C24 49.90(16)
C27 Er2 C24 58.30(15)
C25 Er2 C24 28.43(13)
C28 Er2 C24 49.76(14)
N7 Er2 C29 112.36(14)
N5 Er2 C29 137.39(13)
N8 Er2 C29 72.65(12)
N6 Er2 C29 120.10(13)
C26 Er2 C29 58.05(14)
C27 Er2 C29 49.21(14)
C25 Er2 C29 50.11(13)
C28 Er2 C29 27.47(13)
C24 Er2 C29 28.21(12)
C73 N7 C72 111.8(4)
C73 N7 Er2 129.6(3)
C72 N7 Er2 118.6(3)
C29 N3 C22 105.4(4)
C29 N3 Er1 142.0(3)
C22 N3 Er1 110.9(3)
C5 C4 C3 120.7(6)
N3 C29 C28 129.2(4)
N3 C29 C24 109.6(4)
C28 C29 C24 121.1(4)
N3 C29 Er2 123.4(3)
C28 C29 Er2 75.4(3)
C24 C29 Er2 75.0(3)
N8 C71 C70 129.0(5)
N8 C71 C66 110.6(4)
C70 C71 C66 120.3(5)
N8 C71 Er1 122.6(3)
C70 C71 Er1 76.6(3)
C66 C71 Er1 72.8(3)
C31 N4 C30 112.3(4)
C31 N4 Er1 129.2(3)
C30 N4 Er1 118.5(3)
C71 N8 C64 104.6(4)
C71 N8 Er2 142.4(3)
C64 N8 Er2 111.0(3)
C25 C26 C27 121.4(5)
C25 C26 Er2 77.9(3)
C27 C26 Er2 77.3(3)
C49 C50 N5 127.6(5)
C49 C50 C45 121.6(6)
N5 C50 C45 110.8(5)
C71 C70 C69 118.9(5)
C71 C70 Er1 76.1(3)
C69 C70 Er1 71.8(3)
C75 C74 C73 118.1(6)
C75 C74 C83 118.3(5)
C73 C74 C83 123.6(5)
C51 N6 C52 117.4(5)
C51 N6 Er2 112.2(4)
C52 N6 Er2 130.0(3)
C9 N2 C10 120.5(4)
C9 N2 Er1 112.9(3)
C10 N2 Er1 126.4(3)
C7 C8 N1 129.5(5)
C7 C8 C3 120.1(5)
N1 C8 C3 110.4(5)
C29 C28 C27 118.2(5)
C29 C28 Er2 77.2(3)
C27 C28 Er2 71.6(3)
N8 C64 C65 112.5(4)
N8 C64 C72 120.2(4)
C65 C64 C72 127.3(5)
C22 C23 C24 106.9(4)
C15 C10 C11 121.7(5)
C15 C10 N2 118.1(5)
C11 C10 N2 120.1(5)
C2 C3 C4 135.3(5)
C2 C3 C8 106.5(4)
C4 C3 C8 118.2(6)
C64 C65 C66 106.6(5)
C23 C22 N3 111.9(4)
C23 C22 C30 127.7(5)
N3 C22 C30 120.4(4)
C68 C67 C66 120.7(5)
C68 C67 Er1 75.5(3)
C66 C67 Er1 79.9(3)
N1 C1 C2 112.1(5)
N1 C1 C9 118.4(4)
C2 C1 C9 129.5(5)
C1 N1 C8 105.1(4)
C1 N1 Er1 116.3(3)
C8 N1 Er1 138.6(3)
N2 C9 C1 122.2(5)
C23 C24 C25 135.3(5)
C23 C24 C29 106.2(4)
C25 C24 C29 118.5(5)
C23 C24 Er2 122.8(3)
C25 C24 Er2 71.8(3)
C29 C24 Er2 76.8(3)
C78 C73 C74 120.2(5)
C78 C73 N7 120.2(5)
C74 C73 N7 119.6(5)
C65 C66 C67 135.6(5)
C65 C66 C71 105.6(4)
C67 C66 C71 118.8(5)
C65 C66 Er1 121.3(3)
C67 C66 Er1 71.4(3)
C71 C66 Er1 78.8(3)
C12 C11 C10 115.6(6)
C12 C11 C19 121.8(6)
C10 C11 C19 122.6(6)
C56 C57 C52 118.2(6)
C56 C57 C59 120.1(6)
C52 C57 C59 121.6(5)
C36 C37 C38 113.4(5)
C36 C37 C39 111.0(5)
C38 C37 C39 108.8(5)
C1 C2 C3 106.0(5)
C67 C68 C69 120.2(5)
C67 C68 Er1 75.7(3)
C69 C68 Er1 79.1(3)
N5 C43 C44 112.7(5)
N5 C43 C51 118.9(5)
C44 C43 C51 128.4(6)
C31 C32 C33 120.5(6)
C31 C32 C40 121.9(5)
C33 C32 C40 117.6(6)
C43 N5 C50 104.1(4)
C43 N5 Er2 115.9(3)
C50 N5 Er2 139.6(4)
N6 C51 C43 122.3(5)
C14 C15 C10 117.8(6)
C14 C15 C16 121.8(6)
C10 C15 C16 120.3(5)
C11 C19 C21 109.9(6)
C11 C19 C20 113.6(6)
C21 C19 C20 109.1(6)
C57 C59 C58 114.3(5)
C57 C59 C60 110.4(5)
C58 C59 C60 109.9(5)
C53 C52 C57 122.5(5)
C53 C52 N6 119.6(5)
C57 C52 N6 117.9(5)
C26 C27 C28 120.9(5)
C26 C27 Er2 73.9(3)
C28 C27 Er2 80.1(3)
C15 C16 C18 108.3(5)
C15 C16 C17 113.5(5)
C18 C16 C17 111.0(5)
C44 C45 C50 106.2(5)
C44 C45 C46 135.7(7)
C50 C45 C46 118.0(7)
C4 C5 C6 119.4(6)
C78 C80 C81 112.4(5)
C78 C80 C79 113.7(5)
C81 C80 C79 108.9(5)
C73 C78 C77 119.7(5)
C73 C78 C80 122.9(5)
C77 C78 C80 117.4(5)
C74 C75 C76 122.3(6)
N4 C30 C22 113.4(4)
C48 C49 C50 118.7(6)
N7 C72 C64 113.5(4)
C74 C83 C84 113.6(5)
C74 C83 C82 111.6(5)
C84 C83 C82 109.3(5)
C14 C13 C12 121.2(7)
C26 C25 C24 119.9(5)
C26 C25 Er2 73.8(3)
C24 C25 Er2 79.7(3)
C13 C14 C15 121.3(6)
C68 C69 C70 121.0(5)
C68 C69 Er1 72.2(3)
C70 C69 Er1 80.4(3)
C52 C53 C54 116.8(6)
C52 C53 C61 124.0(5)
C54 C53 C61 119.0(5)
C55 C56 C57 120.1(6)
C34 C35 C36 120.9(6)
C53 C61 C63 110.7(5)
C53 C61 C62 112.0(5)
C63 C61 C62 110.3(5)
C45 C44 C43 106.1(6)
C32 C31 C36 119.7(5)
C32 C31 N4 121.0(5)
C36 C31 N4 119.3(5)
C13 C12 C11 122.0(7)
C76 C77 C78 119.5(6)
C55 C54 C53 120.5(6)
C56 C55 C54 121.9(6)
C75 C76 C77 120.1(6)
C35 C36 C31 118.3(6)
C35 C36 C37 119.1(5)
C31 C36 C37 122.6(5)
C6 C7 C8 119.1(6)
C7 C6 C5 122.6(6)
C49 C48 C47 121.5(7)
C32 C40 C41 112.1(6)
C32 C40 C42 112.4(6)
C41 C40 C42 109.0(6)
C34 C33 C32 120.7(7)
C33 C34 C35 119.7(6)
C47 C46 C45 118.6(7)
C48 C47 C46 121.5(7)

loop_
_geom_bond_atom_site_label_1
_geom_bond_atom_site_label_2
_geom_bond_distance
Er1 N4 2.166(4)
Er1 N1 2.328(4)
Er1 N3 2.356(4)
Er1 N2 2.458(4)
Er1 C68 2.772(5)
Er1 C67 2.775(5)
Er1 C69 2.858(5)
Er1 C66 2.883(5)
Er1 C71 2.960(4)
Er1 C70 2.967(5)
Er2 N7 2.176(4)
Er2 N5 2.328(4)
Er2 N8 2.360(4)
Er2 N6 2.468(4)
Er2 C26 2.769(5)
Er2 C27 2.811(5)
Er2 C25 2.819(5)
Er2 C28 2.919(5)
Er2 C24 2.919(5)
Er2 C29 2.942(4)
C41 C40 1.525(9)
N7 C73 1.438(6)
N7 C72 1.445(6)
N3 C29 1.375(5)
N3 C22 1.378(6)
C4 C5 1.343(8)
C4 C3 1.409(7)
C29 C28 1.392(6)
C29 C24 1.429(6)
C71 N8 1.375(6)
C71 C70 1.399(7)
C71 C66 1.434(7)
N4 C31 1.438(6)
N4 C30 1.452(6)
N8 C64 1.378(6)
C26 C25 1.364(7)
C26 C27 1.391(7)
C50 C49 1.379(8)
C50 N5 1.382(6)
C50 C45 1.422(7)
C70 C69 1.405(7)
C74 C75 1.369(7)
C74 C73 1.423(7)
C74 C83 1.492(8)
N6 C51 1.297(6)
N6 C52 1.451(6)
N2 C9 1.294(6)
N2 C10 1.445(6)
C8 C7 1.367(7)
C8 N1 1.379(6)
C8 C3 1.413(6)
C28 C27 1.403(7)
C64 C65 1.381(6)
C64 C72 1.491(7)
C23 C22 1.373(6)
C23 C24 1.391(7)
C10 C15 1.408(7)
C10 C11 1.416(8)
C3 C2 1.402(7)
C65 C66 1.396(7)
C22 C30 1.483(6)
C67 C68 1.380(7)
C67 C66 1.404(6)
C1 N1 1.375(6)
C1 C2 1.387(6)
C1 C9 1.410(7)
C24 C25 1.412(6)
C73 C78 1.399(7)
C11 C12 1.405(8)
C11 C19 1.496(8)
C57 C56 1.382(8)
C57 C52 1.401(7)
C57 C59 1.506(8)
C37 C36 1.488(8)
C37 C38 1.529(7)
C37 C39 1.543(7)
C68 C69 1.399(8)
C43 N5 1.374(6)
C43 C44 1.392(7)
C43 C51 1.411(7)
C32 C31 1.378(7)
C32 C33 1.382(8)
C32 C40 1.516(9)
C15 C14 1.383(8)
C15 C16 1.525(8)
C19 C21 1.540(9)
C19 C20 1.545(9)
C59 C58 1.528(7)
C59 C60 1.536(7)
C52 C53 1.392(7)
C16 C18 1.535(7)
C16 C17 1.547(7)
C45 C44 1.389(8)
C45 C46 1.423(8)
C5 C6 1.374(8)
C80 C78 1.506(7)
C80 C81 1.543(8)
C80 C79 1.546(8)
C78 C77 1.400(7)
C75 C76 1.378(8)
C49 C48 1.373(8)
C83 C84 1.522(8)
C83 C82 1.554(8)
C13 C14 1.344(9)
C13 C12 1.358(9)
C53 C54 1.404(8)
C53 C61 1.506(8)
C56 C55 1.362(8)
C35 C34 1.387(9)
C35 C36 1.397(8)
C61 C63 1.528(8)
C61 C62 1.529(8)
C31 C36 1.410(7)
C42 C40 1.549(8)
C77 C76 1.392(8)
C54 C55 1.369(8)
C7 C6 1.358(7)
C48 C47 1.374(10)
C33 C34 1.363(9)
C46 C47 1.381(10)

loop_
_platon_squeeze_void_nr
_platon_squeeze_void_average_x
_platon_squeeze_void_average_y
_platon_squeeze_void_average_z
_platon_squeeze_void_volume
_platon_squeeze_void_count_electrons
_platon_squeeze_void_content
1 -0.500 0.500 0.000 979 186 ' '
2 -0.500 1.000 0.500 979 186 ' '
3 0.281 0.881 0.326 7 1 ' '
4 0.281 0.619 0.825 7 1 ' '
5 0.718 0.381 0.174 7 1 ' '
6 0.718 0.119 0.674 8 1 ' '
